data_7213179
loop_
_publ_author_name
'T\"ahtinen, Petri'
'Sillanp\"a\"a, Reijo'
'St\'ajer, G\'eza'
'Szab\'o, Angela E.'
'Pihlaja, Kalevi'

_publ_section_title
;
 NMR and X-ray structural study of saturated
 (&#x200A;p-chlorophenyl)pyrrolo[1,2-a][3,1]benzoxazin-1-ones prepared
 from aroylisobutyric acid and cyclic amino alcohols. High energy barriers
 for hindered rotation of bridgehead phenyl groups
;
_journal_issue 10
_journal_name_full 'Journal of the Chemical Society, Perkin Transactions 2'
_journal_page_first 2011
_journal_paper_doi 10.1039/a905445f
_journal_year 1999
_chemical_formula_sum 'C18 H22 Cl N O2'
_chemical_formula_weight 319.82
_chemical_name_systematic
; 
 ? 
;
_space_group_IT_number 61
_symmetry_cell_setting orthorhombic
_symmetry_space_group_name_Hall '-P 2ac 2ab'
_symmetry_space_group_name_H-M 'P b c a'
_atom_sites_solution_hydrogens geom
_atom_sites_solution_primary direct
_atom_sites_solution_secondary difmap
_audit_creation_method SHELXL-97
_cell_angle_alpha 90.00
_cell_angle_beta 90.00
_cell_angle_gamma 90.00
_cell_formula_units_Z 8
_cell_length_a 26.623(2)
_cell_length_b 11.443(3)
_cell_length_c 10.698(2)
_cell_measurement_reflns_used 20
_cell_measurement_temperature 294(2)
_cell_measurement_theta_max 9.1
_cell_measurement_theta_min 6.5
_cell_volume 3259.1(11)
_computing_cell_refinement
;
MSC/AFC5S Control Program (Molecular Structure Corporation, 1995)
;
_computing_data_collection
; 
MSC/AFC5S Control Program (Molecular Structure Corporation, 1995)
;
_computing_data_reduction
;
TEXSAN for WINDOWS(Molecular Structure Corporation, 1997)
;
_computing_molecular_graphics 'ORTEP-3 for WINDOWS (Farrugia, 1997)'
_computing_publication_material 'SHELXL-97 (Sheldrick, 1997)'
_computing_structure_refinement 'SHELXL-97 (Sheldrick, 1997)'
_computing_structure_solution 'SIR-92 (Altomare, 1994)'
_diffrn_ambient_temperature 294(2)
_diffrn_measured_fraction_theta_full 0.884
_diffrn_measured_fraction_theta_max 0.884
_diffrn_measurement_device_type 'Rigaku AFC5S'
_diffrn_measurement_method \w--2\q
_diffrn_radiation_monochromator graphite
_diffrn_radiation_source 'fine-focus sealed tube'
_diffrn_radiation_type MoK\a
_diffrn_radiation_wavelength 0.71069
_diffrn_reflns_av_R_equivalents 0.0000
_diffrn_reflns_av_sigmaI/netI 0.0932
_diffrn_reflns_limit_h_max 32
_diffrn_reflns_limit_h_min 0
_diffrn_reflns_limit_k_max 14
_diffrn_reflns_limit_k_min 0
_diffrn_reflns_limit_l_max 0
_diffrn_reflns_limit_l_min -13
_diffrn_reflns_number 2875
_diffrn_reflns_theta_full 25.00
_diffrn_reflns_theta_max 25.00
_diffrn_reflns_theta_min 1.53
_diffrn_standards_decay_% 0
_diffrn_standards_interval_count 150
_diffrn_standards_number 3
_exptl_absorpt_coefficient_mu 0.241
_exptl_absorpt_correction_type none
_exptl_crystal_colour colourless
_exptl_crystal_density_diffrn 1.304
_exptl_crystal_density_method 'not measured'
_exptl_crystal_description plate
_exptl_crystal_F_000 1360
_exptl_crystal_size_max 0.24
_exptl_crystal_size_mid 0.22
_exptl_crystal_size_min 0.20
_refine_diff_density_max 0.194
_refine_diff_density_min -0.212
_refine_diff_density_rms 0.049
_refine_ls_extinction_method none
_refine_ls_goodness_of_fit_ref 1.024
_refine_ls_hydrogen_treatment mixed
_refine_ls_matrix_type full
_refine_ls_number_parameters 244
_refine_ls_number_reflns 2875
_refine_ls_number_restraints 0
_refine_ls_restrained_S_all 1.024
_refine_ls_R_factor_all 0.1465
_refine_ls_R_factor_gt 0.0526
_refine_ls_shift/su_max 0.000
_refine_ls_shift/su_mean 0.000
_refine_ls_structure_factor_coef Fsqd
_refine_ls_weighting_details 'w=1/[\s^2^(Fo^2^)+(0.0356P)^2^+0.4890P] where P=(Fo^2^+2Fc^2^)/3'
_refine_ls_weighting_scheme calc
_refine_ls_wR_factor_gt 0.0968
_refine_ls_wR_factor_ref 0.1184
_reflns_number_gt 1534
_reflns_number_total 2875
_reflns_threshold_expression I>2\s(I)
_cod_data_source_file a905445fsup1.cif
_cod_data_source_block j1403=5a
_cod_depositor_comments
;
The following automatic conversions were performed:

'_geom_angle_publ_flag' value 'Y' changed to 'y' according to
/home/saulius/struct/CIF-dictionaries/cif_core.dic dictionary named
'cif_core.dic' version 2.4.2 from 2011-04-26.

Automatic conversion script
Id: cif_fix_values 1891 2012-01-12 08:04:46Z andrius 

The following automatic conversions were performed:

'_refine_ls_weighting_scheme' value 'calc
w=1/[\s^2^(Fo^2^)+(0.0356P)^2^+0.4890P] where P=(Fo^2^+2Fc^2^)/3' was
changed to 'calc'. New tag '_refine_ls_weighting_details' was
created. The value of the new tag was set to
'w=1/[\s^2^(Fo^2^)+(0.0356P)^2^+0.4890P] where P=(Fo^2^+2Fc^2^)/3'.

Automatic conversion script
Id: cif_fix_values 3143 2015-03-26 13:38:13Z robertas 
;
_cod_original_cell_volume 3259.2(12)
_cod_original_sg_symbol_H-M Pbca
_cod_database_code 7213179

loop_
_symmetry_equiv_pos_as_xyz
'x, y, z'
'x+1/2, -y+1/2, -z'
'-x, y+1/2, -z+1/2'
'-x+1/2, -y, z+1/2'
'-x, -y, -z'
'-x-1/2, y-1/2, z'
'x, -y-1/2, z-1/2'
'x-1/2, y, -z-1/2'

loop_
_atom_site_label
_atom_site_type_symbol
_atom_site_fract_x
_atom_site_fract_y
_atom_site_fract_z
_atom_site_U_iso_or_equiv
_atom_site_adp_type
_atom_site_occupancy
_atom_site_calc_flag
_atom_site_refinement_flags
Cl Cl 0.94765(4) -0.20073(8) 1.04154(9) 0.0555(3) Uani 1 d .
O1 O 0.84794(10) -0.0434(3) 0.3464(3) 0.0749(9) Uani 1 d .
O4 O 0.87640(8) 0.22721(18) 0.6505(2) 0.0455(6) Uani 1 d .
N10 N 0.85026(9) 0.0649(2) 0.5281(2) 0.0356(7) Uani 1 d .
C1 C 0.87005(14) 0.0114(3) 0.4261(4) 0.0477(10) Uani 1 d .
C2 C 0.92745(14) 0.0281(4) 0.4324(4) 0.0533(11) Uani 1 d .
H2 H 0.9410(13) -0.056(3) 0.466(3) 0.064 Uiso 1 d .
C3 C 0.93478(14) 0.1203(4) 0.5291(4) 0.0495(10) Uani 1 d .
H3A H 0.9325(12) 0.199(3) 0.487(3) 0.059 Uiso 1 d .
H3B H 0.9661(13) 0.119(3) 0.575(3) 0.059 Uiso 1 d .
C3A C 0.88855(13) 0.1126(3) 0.6123(3) 0.0370(9) Uani 1 d .
C5 C 0.82706(15) 0.2356(4) 0.7035(4) 0.0499(10) Uani 1 d .
H5A H 0.8243(13) 0.319(3) 0.726(3) 0.060 Uiso 1 d .
H5B H 0.8219(13) 0.184(3) 0.782(3) 0.060 Uiso 1 d .
C5A C 0.78732(13) 0.1974(3) 0.6111(3) 0.0412(9) Uani 1 d .
H5A1 H 0.7913(12) 0.243(3) 0.540(3) 0.049 Uiso 1 d .
C6 C 0.73463(15) 0.2096(4) 0.6634(4) 0.0527(11) Uani 1 d .
H6A H 0.7316(13) 0.162(3) 0.740(3) 0.063 Uiso 1 d .
H6B H 0.7270(13) 0.292(3) 0.689(3) 0.063 Uiso 1 d .
C7 C 0.69530(15) 0.1669(4) 0.5720(4) 0.0609(12) Uani 1 d .
H7A H 0.6641(14) 0.173(3) 0.602(3) 0.073 Uiso 1 d .
H7B H 0.6953(14) 0.218(3) 0.494(4) 0.073 Uiso 1 d .
C8 C 0.70614(15) 0.0429(4) 0.5302(5) 0.0620(12) Uani 1 d .
H8A H 0.6822(14) 0.016(3) 0.467(3) 0.074 Uiso 1 d .
H8B H 0.7047(14) -0.014(3) 0.606(4) 0.074 Uiso 1 d .
C9 C 0.75896(14) 0.0297(4) 0.4754(4) 0.0493(10) Uani 1 d .
H9A H 0.7654(13) -0.052(3) 0.450(3) 0.059 Uiso 1 d .
H9B H 0.7627(13) 0.076(3) 0.394(3) 0.059 Uiso 1 d .
C9A C 0.79772(12) 0.0712(3) 0.5700(3) 0.0373(9) Uani 1 d .
H9A1 H 0.7953(12) 0.024(3) 0.644(3) 0.045 Uiso 1 d .
C12 C 0.89783(12) 0.0329(3) 0.7255(3) 0.0338(8) Uani 1 d .
C13 C 0.88791(13) -0.0860(3) 0.7230(3) 0.0381(9) Uani 1 d .
H13 H 0.8712 -0.1179 0.6547 0.046 Uiso 1 calc R
C14 C 0.90237(12) -0.1581(3) 0.8204(3) 0.0404(9) Uani 1 d .
H14 H 0.8954 -0.2377 0.8180 0.048 Uiso 1 calc R
C15 C 0.92712(12) -0.1103(3) 0.9206(3) 0.0380(9) Uani 1 d .
C16 C 0.93629(13) 0.0081(3) 0.9278(3) 0.0457(10) Uani 1 d .
H16 H 0.9519 0.0401 0.9977 0.055 Uiso 1 calc R
C17 C 0.92190(13) 0.0785(3) 0.8291(3) 0.0438(9) Uani 1 d .
H17 H 0.9285 0.1582 0.8325 0.053 Uiso 1 calc R
C18 C 0.95019(16) 0.0473(4) 0.3034(3) 0.0687(13) Uani 1 d .
H18A H 0.9370 0.1181 0.2680 0.103 Uiso 1 calc R
H18B H 0.9419 -0.0174 0.2502 0.103 Uiso 1 calc R
H18C H 0.9860 0.0535 0.3105 0.103 Uiso 1 calc R

loop_
_atom_site_aniso_label
_atom_site_aniso_U_11
_atom_site_aniso_U_22
_atom_site_aniso_U_33
_atom_site_aniso_U_23
_atom_site_aniso_U_13
_atom_site_aniso_U_12
Cl 0.0611(6) 0.0545(6) 0.0510(6) 0.0163(5) -0.0062(5) 0.0048(5)
O1 0.069(2) 0.096(2) 0.0601(19) -0.0401(18) 0.0007(16) -0.0087(18)
O4 0.0495(15) 0.0324(14) 0.0545(15) -0.0005(12) -0.0102(13) -0.0001(12)
N10 0.0337(17) 0.0418(16) 0.0312(16) -0.0045(14) -0.0026(14) 0.0017(13)
C1 0.046(2) 0.048(2) 0.048(2) -0.001(2) 0.004(2) 0.0031(19)
C2 0.048(2) 0.057(3) 0.055(3) 0.005(2) 0.011(2) 0.005(2)
C3 0.041(2) 0.059(2) 0.049(3) 0.010(2) -0.003(2) -0.003(2)
C3A 0.039(2) 0.036(2) 0.036(2) 0.0023(17) -0.0018(17) -0.0004(17)
C5 0.051(2) 0.044(2) 0.055(3) -0.007(2) -0.006(2) 0.009(2)
C5A 0.042(2) 0.038(2) 0.043(2) 0.0043(17) 0.0028(18) 0.0046(18)
C6 0.048(2) 0.052(2) 0.058(3) -0.002(2) 0.004(2) 0.011(2)
C7 0.036(2) 0.071(3) 0.076(3) 0.008(3) 0.005(2) 0.010(2)
C8 0.041(3) 0.059(3) 0.085(3) -0.001(3) -0.007(2) -0.001(2)
C9 0.042(3) 0.051(2) 0.055(2) -0.005(2) -0.009(2) 0.001(2)
C9A 0.035(2) 0.039(2) 0.037(2) 0.0034(17) 0.0004(17) 0.0021(17)
C12 0.0317(19) 0.0342(19) 0.0355(19) -0.0027(16) 0.0007(16) 0.0031(16)
C13 0.042(2) 0.0323(19) 0.040(2) -0.0078(17) -0.0074(17) -0.0012(17)
C14 0.044(2) 0.0283(17) 0.049(2) -0.0008(18) 0.0019(19) 0.0004(17)
C15 0.035(2) 0.042(2) 0.038(2) 0.0051(17) 0.0029(17) 0.0063(17)
C16 0.052(2) 0.046(2) 0.040(2) -0.0022(18) -0.0112(18) -0.0010(19)
C17 0.052(2) 0.0324(19) 0.047(2) -0.0004(17) -0.0100(19) -0.0030(18)
C18 0.068(3) 0.082(3) 0.056(3) 0.011(2) 0.017(2) 0.017(3)

loop_
_atom_type_symbol
_atom_type_description
_atom_type_scat_dispersion_real
_atom_type_scat_dispersion_imag
_atom_type_scat_source
C C 0.0033 0.0016 'International Tables Vol C Tables 4.2.6.8 and 6.1.1.4'
H H 0.0000 0.0000 'International Tables Vol C Tables 4.2.6.8 and 6.1.1.4'
Cl Cl 0.1484 0.1585 'International Tables Vol C Tables 4.2.6.8 and 6.1.1.4'
N N 0.0061 0.0033 'International Tables Vol C Tables 4.2.6.8 and 6.1.1.4'
O O 0.0106 0.0060 'International Tables Vol C Tables 4.2.6.8 and 6.1.1.4'

loop_
_geom_angle_atom_site_label_1
_geom_angle_atom_site_label_2
_geom_angle_atom_site_label_3
_geom_angle
_geom_angle_publ_flag
C3A O4 C5 112.8(3) y
C1 N10 C3A 113.1(3) y
C1 N10 C9A 129.5(3) y
C3A N10 C9A 117.1(3) y
O1 C1 N10 127.6(3) y
O1 C1 C2 125.2(4) y
N10 C1 C2 107.1(3) y
C3 C2 C18 118.3(3) ?
C3 C2 C1 104.3(3) ?
C18 C2 C1 111.8(3) ?
C3 C2 H2 110.9(18) ?
C18 C2 H2 107.1(18) ?
C1 C2 H2 103.5(19) ?
C2 C3 C3A 105.0(3) ?
C2 C3 H3A 108.1(19) ?
C3A C3 H3A 105.4(19) ?
C2 C3 H3B 117(2) ?
C3A C3 H3B 113(2) ?
H3A C3 H3B 107(3) ?
O4 C3A N10 111.4(3) ?
O4 C3A C3 107.5(3) ?
N10 C3A C3 103.0(3) ?
O4 C3A C12 111.1(3) ?
N10 C3A C12 112.1(3) ?
C3 C3A C12 111.4(3) ?
O4 C5 C5A 111.2(3) ?
O4 C5 H5A 103(2) ?
C5A C5 H5A 113(2) ?
O4 C5 H5B 114(2) ?
C5A C5 H5B 106(2) ?
H5A C5 H5B 110(3) ?
C5 C5A C6 112.2(3) ?
C5 C5A C9A 109.5(3) ?
C6 C5A C9A 111.1(3) ?
C5 C5A H5A1 107(2) ?
C6 C5A H5A1 111(2) ?
C9A C5A H5A1 106(2) ?
C7 C6 C5A 111.8(3) ?
C7 C6 H6A 107(2) ?
C5A C6 H6A 109(2) ?
C7 C6 H6B 110(2) ?
C5A C6 H6B 112(2) ?
H6A C6 H6B 106(3) ?
C6 C7 C8 111.2(4) ?
C6 C7 H7A 113(3) ?
C8 C7 H7A 111(3) ?
C6 C7 H7B 110(2) ?
C8 C7 H7B 107(2) ?
H7A C7 H7B 105(3) ?
C7 C8 C9 112.4(3) ?
C7 C8 H8A 112(2) ?
C9 C8 H8A 108(2) ?
C7 C8 H8B 110(2) ?
C9 C8 H8B 106(2) ?
H8A C8 H8B 108(3) ?
C9A C9 C8 109.8(3) ?
C9A C9 H9A 111(2) ?
C8 C9 H9A 111(2) ?
C9A C9 H9B 110.0(19) ?
C8 C9 H9B 111.4(19) ?
H9A C9 H9B 104(3) ?
N10 C9A C9 115.3(3) ?
N10 C9A C5A 107.8(3) ?
C9 C9A C5A 111.2(3) ?
N10 C9A H9A1 106.6(19) ?
C9 C9A H9A1 109.1(19) ?
C5A C9A H9A1 106.4(19) ?
C17 C12 C13 118.3(3) ?
C17 C12 C3A 118.9(3) ?
C13 C12 C3A 122.5(3) ?
C14 C13 C12 121.2(3) ?
C14 C13 H13 119.4 ?
C12 C13 H13 119.4 ?
C15 C14 C13 119.0(3) ?
C15 C14 H14 120.5 ?
C13 C14 H14 120.5 ?
C14 C15 C16 121.3(3) ?
C14 C15 Cl 119.6(3) ?
C16 C15 Cl 119.1(3) ?
C15 C16 C17 118.8(3) ?
C15 C16 H16 120.6 ?
C17 C16 H16 120.6 ?
C16 C17 C12 121.4(3) ?
C16 C17 H17 119.3 ?
C12 C17 H17 119.3 ?
C2 C18 H18A 109.5 ?
C2 C18 H18B 109.5 ?
H18A C18 H18B 109.5 ?
C2 C18 H18C 109.5 ?
H18A C18 H18C 109.5 ?
H18B C18 H18C 109.5 ?

loop_
_geom_bond_atom_site_label_1
_geom_bond_atom_site_label_2
_geom_bond_distance
_geom_bond_publ_flag
Cl C15 1.745(3) y
O1 C1 1.211(4) y
O4 C3A 1.412(4) y
O4 C5 1.434(4) y
N10 C1 1.358(4) y
N10 C3A 1.465(4) y
N10 C9A 1.470(4) y
C1 C2 1.541(5) ?
C2 C3 1.490(5) ?
C2 C18 1.524(5) ?
C2 H2 1.09(3) ?
C3 C3A 1.522(5) ?
C3 H3A 1.01(3) ?
C3 H3B 0.97(3) ?
C3A C12 1.536(4) ?
C5 C5A 1.513(5) ?
C5 H5A 0.99(3) ?
C5 H5B 1.04(3) ?
C5A C6 1.517(5) ?
C5A C9A 1.534(5) ?
C5A H5A1 0.93(3) ?
C6 C7 1.514(6) ?
C6 H6A 0.99(3) ?
C6 H6B 1.00(4) ?
C7 C8 1.515(6) ?
C7 H7A 0.89(4) ?
C7 H7B 1.02(4) ?
C8 C9 1.530(5) ?
C8 H8A 0.98(4) ?
C8 H8B 1.04(4) ?
C9 C9A 1.521(5) ?
C9 H9A 0.99(3) ?
C9 H9B 1.03(3) ?
C9A H9A1 0.97(3) ?
C12 C17 1.383(4) ?
C12 C13 1.387(4) ?
C13 C14 1.383(4) ?
C13 H13 0.9300 ?
C14 C15 1.372(4) ?
C14 H14 0.9300 ?
C15 C16 1.379(5) ?
C16 C17 1.382(4) ?
C16 H16 0.9300 ?
C17 H17 0.9300 ?
C18 H18A 0.9600 ?
C18 H18B 0.9600 ?
C18 H18C 0.9600 ?

loop_
_geom_hbond_atom_site_label_D
_geom_hbond_atom_site_label_H
_geom_hbond_atom_site_label_A
_geom_hbond_distance_DH
_geom_hbond_distance_HA
_geom_hbond_distance_DA
_geom_hbond_angle_DHA
C13 H13 N10 0.93 2.55 2.887(4) 101.5
C17 H17 O4 0.93 2.52 2.831(4) 99.9

loop_
_geom_torsion_atom_site_label_1
_geom_torsion_atom_site_label_2
_geom_torsion_atom_site_label_3
_geom_torsion_atom_site_label_4
_geom_torsion
C3A N10 C1 O1 173.6(4)
C9A N10 C1 O1 0.1(6)
C3A N10 C1 C2 -3.7(4)
C9A N10 C1 C2 -177.2(3)
O1 C1 C2 C3 168.7(4)
N10 C1 C2 C3 -13.9(4)
O1 C1 C2 C18 39.7(6)
N10 C1 C2 C18 -143.0(3)
C18 C2 C3 C3A 150.1(3)
C1 C2 C3 C3A 25.1(4)
C5 O4 C3A N10 53.6(4)
C5 O4 C3A C3 165.7(3)
C5 O4 C3A C12 -72.1(3)
C1 N10 C3A O4 134.2(3)
C9A N10 C3A O4 -51.3(4)
C1 N10 C3A C3 19.3(4)
C9A N10 C3A C3 -166.3(3)
C1 N10 C3A C12 -100.6(3)
C9A N10 C3A C12 73.8(3)
C2 C3 C3A O4 -144.6(3)
C2 C3 C3A N10 -26.9(4)
C2 C3 C3A C12 93.4(3)
C3A O4 C5 C5A -59.4(4)
O4 C5 C5A C6 -178.0(3)
O4 C5 C5A C9A 58.2(4)
C5 C5A C6 C7 -177.9(3)
C9A C5A C6 C7 -55.0(4)
C5A C6 C7 C8 54.2(5)
C6 C7 C8 C9 -55.1(5)
C7 C8 C9 C9A 55.9(5)
C1 N10 C9A C9 -11.3(5)
C3A N10 C9A C9 175.3(3)
C1 N10 C9A C5A -136.2(3)
C3A N10 C9A C5A 50.5(4)
C8 C9 C9A N10 -179.0(3)
C8 C9 C9A C5A -56.0(4)
C5 C5A C9A N10 -52.0(4)
C6 C5A C9A N10 -176.5(3)
C5 C5A C9A C9 -179.2(3)
C6 C5A C9A C9 56.3(4)
O4 C3A C12 C17 -37.2(4)
N10 C3A C12 C17 -162.5(3)
C3 C3A C12 C17 82.6(4)
O4 C3A C12 C13 149.9(3)
N10 C3A C12 C13 24.6(4)
C3 C3A C12 C13 -90.3(4)
C17 C12 C13 C14 -1.1(5)
C3A C12 C13 C14 171.9(3)
C12 C13 C14 C15 -0.2(5)
C13 C14 C15 C16 2.1(5)
C13 C14 C15 Cl -177.7(3)
C14 C15 C16 C17 -2.7(5)
Cl C15 C16 C17 177.2(3)
C15 C16 C17 C12 1.3(5)
C13 C12 C17 C16 0.6(5)
C3A C12 C17 C16 -172.6(3)
